data_7201697
loop_
_publ_author_name
'Baruah, Jubaraj B.'
'Karmakar, Anirban'
'Barooah, Nilotpal'

_publ_section_title
;
 Solvent induced symmetry non-equivalence in the crystal lattice of
 7-carboxymethyl-1,3,6,8-tetraoxo-3,6,7,8-tetrahydro-1H-benzo[lmn][3,8]phenathrolin-2-yl)
 acetic acid
;
_journal_issue 2
_journal_name_full CrystEngComm
_journal_page_first 151
_journal_paper_doi 10.1039/b712967j
_journal_volume 10
_journal_year 2008
_chemical_formula_sum 'C20 H16 N2 O9 S'
_chemical_formula_weight 460.41
_chemical_name_systematic
;
?
;
_space_group_IT_number 11
_symmetry_cell_setting monoclinic
_symmetry_space_group_name_Hall '-P 2yb'
_symmetry_space_group_name_H-M 'P 1 21/m 1'
_atom_sites_solution_hydrogens geom
_atom_sites_solution_primary direct
_atom_sites_solution_secondary difmap
_audit_creation_method SHELXL-97
_cell_angle_alpha 90.00
_cell_angle_beta 105.033(4)
_cell_angle_gamma 90.00
_cell_formula_units_Z 2
_cell_length_a 5.0358(4)
_cell_length_b 31.895(3)
_cell_length_c 6.6096(6)
_cell_measurement_temperature 296(2)
_cell_volume 1025.28(16)
_computing_cell_refinement 'Bruker SMART'
_computing_data_collection 'Bruker SMART'
_computing_data_reduction 'Bruker SAINT'
_computing_molecular_graphics 'Bruker SHELXTL'
_computing_publication_material 'Bruker SHELXTL'
_computing_structure_refinement 'SHELXL-97 (Sheldrick, 1997)'
_computing_structure_solution 'SHELXS-97 (Sheldrick, 1990)'
_diffrn_ambient_temperature 296(2)
_diffrn_measured_fraction_theta_full 0.955
_diffrn_measured_fraction_theta_max 0.955
_diffrn_measurement_device_type 'CCD area detector'
_diffrn_measurement_method 'phi and omega scans'
_diffrn_radiation_monochromator graphite
_diffrn_radiation_source 'fine-focus sealed tube'
_diffrn_radiation_type MoK\a
_diffrn_radiation_wavelength 0.71073
_diffrn_reflns_av_R_equivalents 0.0622
_diffrn_reflns_av_sigmaI/netI 0.0559
_diffrn_reflns_limit_h_max 6
_diffrn_reflns_limit_h_min -6
_diffrn_reflns_limit_k_max 33
_diffrn_reflns_limit_k_min -38
_diffrn_reflns_limit_l_max 6
_diffrn_reflns_limit_l_min -7
_diffrn_reflns_number 10389
_diffrn_reflns_theta_full 25.50
_diffrn_reflns_theta_max 25.50
_diffrn_reflns_theta_min 2.55
_exptl_absorpt_coefficient_mu 0.215
_exptl_absorpt_correction_type none
_exptl_crystal_colour brown
_exptl_crystal_density_diffrn 1.491
_exptl_crystal_density_method 'not measured'
_exptl_crystal_description plates
_exptl_crystal_F_000 476
_exptl_crystal_size_max 0.41
_exptl_crystal_size_mid 0.22
_exptl_crystal_size_min 0.08
_refine_diff_density_max 0.717
_refine_diff_density_min -0.419
_refine_diff_density_rms 0.067
_refine_ls_extinction_method none
_refine_ls_goodness_of_fit_ref 1.035
_refine_ls_hydrogen_treatment constr
_refine_ls_matrix_type full
_refine_ls_number_parameters 156
_refine_ls_number_reflns 1853
_refine_ls_number_restraints 0
_refine_ls_restrained_S_all 1.035
_refine_ls_R_factor_all 0.1554
_refine_ls_R_factor_gt 0.0880
_refine_ls_shift/su_max 0.414
_refine_ls_shift/su_mean 0.036
_refine_ls_structure_factor_coef Fsqd
_refine_ls_weighting_details 'calc w=1/[\s^2^(Fo^2^)+(0.2000P)^2^+0.0000P] where P=(Fo^2^+2Fc^2^)/3'
_refine_ls_weighting_scheme calc
_refine_ls_wR_factor_gt 0.2664
_refine_ls_wR_factor_ref 0.3210
_reflns_number_gt 960
_reflns_number_total 1853
_reflns_threshold_expression >2sigma(I)
_cod_data_source_file b712967j.txt
_cod_data_source_block napglydmso
_cod_depositor_comments
;
The following automatic conversions were performed:
'_symmetry_cell_setting' value 'Monoclinic' changed to 'monoclinic'
according to '/home/saulius/struct/CIF-dictionaries/cif_core.dic'
dictionary named 'cif_core.dic' version 2.4.1 from 2010-06-29.

Automatic conversion script
Id: cif_fix_enum 1527 2010-12-29 10:47:43Z saulius 
;
_cod_original_cell_volume 1025.29(15)
_cod_original_sg_symbol_H-M P2(1)/m
_cod_database_code 7201697

loop_
_symmetry_equiv_pos_as_xyz
'x, y, z'
'-x, y+1/2, -z'
'-x, -y, -z'
'x, -y-1/2, z'

loop_
_atom_site_label
_atom_site_type_symbol
_atom_site_fract_x
_atom_site_fract_y
_atom_site_fract_z
_atom_site_U_iso_or_equiv
_atom_site_adp_type
_atom_site_occupancy
_atom_site_symmetry_multiplicity
_atom_site_calc_flag
_atom_site_refinement_flags
_atom_site_disorder_assembly
_atom_site_disorder_group
S1 S 0.7019(18) 0.7500 0.2875(15) 0.170(4) Uani 0.50 2 d SP . .
C10 C 0.809(6) 0.7135(7) 0.321(4) 0.55(3) Uani 1 1 d . . .
H10A H 0.9899 0.7139 0.2995 0.831 Uiso 1 1 calc R . .
H10B H 0.6966 0.6938 0.2267 0.831 Uiso 1 1 calc R . .
H10C H 0.8198 0.7053 0.4631 0.831 Uiso 1 1 calc R . .
C5 C 0.4364(8) 0.51823(14) 0.5251(7) 0.0555(12) Uani 1 1 d . . .
N1 N 0.1754(7) 0.58924(12) 0.6354(7) 0.0685(12) Uani 1 1 d . . .
C6 C 0.4496(9) 0.55617(14) 0.4239(8) 0.0595(13) Uani 1 1 d . . .
C4 C 0.2931(9) 0.51471(15) 0.6841(7) 0.0603(13) Uani 1 1 d . . .
C3 C 0.1553(10) 0.55243(17) 0.7399(9) 0.0692(14) Uani 1 1 d . . .
C7 C 0.3174(10) 0.59399(17) 0.4815(9) 0.0690(14) Uani 1 1 d . . .
C8 C 0.5911(10) 0.55827(15) 0.2703(8) 0.0666(14) Uani 1 1 d . . .
H8 H 0.5996 0.5834 0.2008 0.080 Uiso 1 1 calc R . .
O1 O 0.0268(9) 0.55126(11) 0.8721(7) 0.0928(13) Uani 1 1 d . . .
C9 C 0.2794(10) 0.47741(16) 0.7797(8) 0.0658(14) Uani 1 1 d . . .
H9 H 0.1813 0.4756 0.8808 0.079 Uiso 1 1 calc R . .
O2 O 0.3313(9) 0.62837(12) 0.4037(6) 0.0904(13) Uani 1 1 d . . .
C2 C 0.0518(11) 0.62724(17) 0.6940(10) 0.0808(17) Uani 1 1 d . . .
H2A H -0.0819 0.6197 0.7703 0.097 Uiso 1 1 calc R . .
H2B H -0.0434 0.6423 0.5686 0.097 Uiso 1 1 calc R . .
C1 C 0.2671(13) 0.65490(16) 0.8274(9) 0.0763(16) Uani 1 1 d . . .
O3 O 0.1576(10) 0.69276(13) 0.8379(8) 0.1167(17) Uani 1 1 d . . .
H3 H 0.2419 0.7046 0.9456 0.175 Uiso 1 1 calc R . .
O4 O 0.4991(9) 0.64541(13) 0.9077(7) 0.0917(13) Uani 1 1 d . . .
O5 O 0.4544(16) 0.7500 0.0761(14) 0.141(3) Uani 1 2 d S . .
S2 S 0.7626(13) 0.7500 0.1210(14) 0.125(2) Uani 0.50 2 d SP . .

loop_
_atom_site_aniso_label
_atom_site_aniso_U_11
_atom_site_aniso_U_22
_atom_site_aniso_U_33
_atom_site_aniso_U_23
_atom_site_aniso_U_13
_atom_site_aniso_U_12
S1 0.158(7) 0.256(13) 0.077(4) 0.000 -0.004(4) 0.000
C10 0.55(4) 0.32(2) 0.51(4) 0.31(3) -0.38(4) -0.25(3)
C5 0.045(2) 0.066(3) 0.052(3) -0.005(2) 0.006(2) -0.0079(18)
N1 0.054(2) 0.061(3) 0.089(3) -0.007(2) 0.016(2) -0.0041(18)
C6 0.054(3) 0.061(3) 0.060(3) 0.006(2) 0.009(2) -0.007(2)
C4 0.055(3) 0.065(3) 0.056(3) -0.006(2) 0.006(2) -0.009(2)
C3 0.059(3) 0.077(4) 0.071(4) -0.012(3) 0.015(3) -0.007(2)
C7 0.070(3) 0.061(3) 0.075(4) -0.002(3) 0.019(3) -0.003(2)
C8 0.075(3) 0.059(3) 0.064(3) 0.004(2) 0.016(3) -0.008(2)
O1 0.097(3) 0.091(3) 0.105(3) -0.006(2) 0.052(3) 0.000(2)
C9 0.064(3) 0.079(4) 0.058(3) 0.003(3) 0.021(2) -0.013(2)
O2 0.116(3) 0.065(3) 0.095(3) 0.015(2) 0.036(2) 0.010(2)
C2 0.068(3) 0.075(4) 0.101(4) -0.008(3) 0.024(3) 0.000(2)
C1 0.090(4) 0.055(3) 0.088(4) -0.008(3) 0.030(3) 0.002(3)
O3 0.109(3) 0.078(3) 0.151(5) -0.026(3) 0.012(3) 0.012(2)
O4 0.075(2) 0.082(3) 0.115(3) -0.013(2) 0.021(2) 0.000(2)
O5 0.124(6) 0.071(4) 0.193(7) 0.000 -0.022(5) 0.000
S2 0.122(5) 0.085(4) 0.146(6) 0.000 -0.006(4) 0.000

loop_
_atom_type_symbol
_atom_type_description
_atom_type_scat_dispersion_real
_atom_type_scat_dispersion_imag
_atom_type_scat_source
C C 0.0033 0.0016 'International Tables Vol C Tables 4.2.6.8 and 6.1.1.4'
H H 0.0000 0.0000 'International Tables Vol C Tables 4.2.6.8 and 6.1.1.4'
N N 0.0061 0.0033 'International Tables Vol C Tables 4.2.6.8 and 6.1.1.4'
O O 0.0106 0.0060 'International Tables Vol C Tables 4.2.6.8 and 6.1.1.4'
S S 0.1246 0.1234 'International Tables Vol C Tables 4.2.6.8 and 6.1.1.4'

loop_
_geom_angle_atom_site_label_1
_geom_angle_atom_site_label_2
_geom_angle_atom_site_label_3
_geom_angle
_geom_angle_site_symmetry_1
_geom_angle_site_symmetry_3
_geom_angle_publ_flag
C10 S1 C10 131(2) 4_575 . ?
C10 S1 O5 110.3(9) 4_575 . ?
C10 S1 O5 110.3(9) . . ?
C6 C5 C5 121.5(6) . 3_666 ?
C6 C5 C4 121.3(4) . . ?
C5 C5 C4 117.2(5) 3_666 . ?
C3 N1 C7 125.2(4) . . ?
C3 N1 C2 118.8(5) . . ?
C7 N1 C2 116.0(4) . . ?
C8 C6 C5 119.5(4) . . ?
C8 C6 C7 120.1(4) . . ?
C5 C6 C7 120.4(5) . . ?
C9 C4 C5 120.6(5) . . ?
C9 C4 C3 120.8(5) . . ?
C5 C4 C3 118.6(5) . . ?
O1 C3 N1 120.6(5) . . ?
O1 C3 C4 121.7(5) . . ?
N1 C3 C4 117.8(5) . . ?
O2 C7 N1 120.0(5) . . ?
O2 C7 C6 123.2(5) . . ?
N1 C7 C6 116.8(5) . . ?
C6 C8 C9 119.7(4) . 3_666 ?
C4 C9 C8 121.5(5) . 3_666 ?
N1 C2 C1 110.6(4) . . ?
O4 C1 O3 125.2(5) . . ?
O4 C1 C2 126.2(5) . . ?
O3 C1 C2 108.5(5) . . ?

loop_
_geom_bond_atom_site_label_1
_geom_bond_atom_site_label_2
_geom_bond_distance
_geom_bond_site_symmetry_2
_geom_bond_publ_flag
S1 C10 1.28(3) 4_575 ?
S1 C10 1.28(3) . ?
S1 O5 1.613(11) . ?
C5 C6 1.393(6) . ?
C5 C5 1.408(9) 3_666 ?
C5 C4 1.425(7) . ?
N1 C3 1.379(7) . ?
N1 C7 1.395(6) . ?
N1 C2 1.460(6) . ?
C6 C8 1.385(7) . ?
C6 C7 1.475(7) . ?
C4 C9 1.357(7) . ?
C4 C3 1.483(7) . ?
C3 O1 1.215(6) . ?
C7 O2 1.221(6) . ?
C8 C9 1.393(7) 3_666 ?
C9 C8 1.393(7) 3_666 ?
C2 C1 1.495(8) . ?
C1 O4 1.190(6) . ?
C1 O3 1.337(6) . ?
S2 C10 1.733(16) 4_575 ?
